data_7103757
loop_
_publ_author_name
'Jason Love'
'Alexander J. Blake'
'Peter B. Hitchcock'
'Andrew Novak'
'Stuart D. Reid'
'Claire Wilson'

_publ_section_title
;
The syntheses and structures of Group 1 expanded
dipyrrolides: the formation of a 12-rung amidolithium circular ladder
;
_journal_name_full 'Chemical communications (Cambridge, England)'
_journal_paper_doi 10.1039/b303611a
_journal_year 2003
_chemical_compound_source 'synthesis as described'
_chemical_formula_moiety '(C93 H108 Li12 N12).5(C5 H12)'
_chemical_formula_sum 'C118 H168 Li12 N12'
_chemical_formula_weight 1837.92
_chemical_name_common ((Ph2C(C4H2NCH2NtBu)2Li4)3).5(C5H12)
_space_group_IT_number 167
_symmetry_cell_setting hexagonal
_symmetry_Int_Tables_number 167
_symmetry_space_group_name_Hall '-R 3 2"c'
_symmetry_space_group_name_H-M 'R -3 c :H'
_atom_sites_solution_hydrogens geom
_atom_sites_solution_primary direct
_atom_sites_solution_secondary difmap
_audit_conform_dict_location ftp://ftp.iucr.org/cifdics/cif_core.dic
_audit_conform_dict_name cif_core.dic
_audit_conform_dict_version 2.1
_audit_creation_date 2001-02-19T09:15:04-00:00
_audit_creation_method 'WinGX routine CIF_UPDATE'
_cell_angle_alpha 90
_cell_angle_beta 90
_cell_angle_gamma 120
_cell_formula_units_Z 6
_cell_length_a 22.3735(5)
_cell_length_b 22.3735(5)
_cell_length_c 38.3087(15)
_cell_measurement_reflns_used 11267
_cell_measurement_temperature 173(2)
_cell_measurement_theta_max 22.986
_cell_measurement_theta_min 3.705
_cell_measurement_wavelength 0.71073
_cell_volume 16607.2(8)
_computing_cell_refinement 'HKL Scalepack (Otwinowski & Minor 1997)'
_computing_data_reduction 'HKL Denzo and Scalepack (Otwinowski & Minor 1997)'
_computing_molecular_graphics 'Ortep-3 for Windows (Farrugia, 1997)'
_computing_publication_material 'WinGX publication routines (Farrugia, 1999)'
_computing_structure_refinement 'SHELXL-97 (Sheldrick, 1997)'
_computing_structure_solution 'SHELXS-97 (Sheldrick, 1997)'
_diffrn_ambient_temperature 173(2)
_diffrn_measured_fraction_theta_full 0.989
_diffrn_measured_fraction_theta_max 0.989
_diffrn_measurement_device KappaCCD
_diffrn_measurement_method CCD
_diffrn_radiation_monochromator graphite
_diffrn_radiation_probe x-ray
_diffrn_radiation_type MoK\a
_diffrn_radiation_wavelength 0.71073
_diffrn_reflns_av_R_equivalents 0.0674
_diffrn_reflns_av_unetI/netI 0.0319
_diffrn_reflns_limit_h_max 24
_diffrn_reflns_limit_h_min -23
_diffrn_reflns_limit_k_max 24
_diffrn_reflns_limit_k_min -23
_diffrn_reflns_limit_l_max 42
_diffrn_reflns_limit_l_min -37
_diffrn_reflns_number 20451
_diffrn_reflns_theta_full 22.98
_diffrn_reflns_theta_max 22.98
_diffrn_reflns_theta_min 3.83
_exptl_absorpt_coefficient_mu 0.062
_exptl_crystal_colour colourless
_exptl_crystal_density_diffrn 1.103
_exptl_crystal_density_method 'not measured'
_exptl_crystal_description prism
_exptl_crystal_F_000 5976
_exptl_crystal_size_max 0.4
_exptl_crystal_size_mid 0.4
_exptl_crystal_size_min 0.4
_refine_diff_density_max 0.509
_refine_diff_density_min -0.377
_refine_diff_density_rms 0.038
_refine_ls_extinction_method none
_refine_ls_goodness_of_fit_ref 1.041
_refine_ls_hydrogen_treatment mixed
_refine_ls_matrix_type full
_refine_ls_number_parameters 203
_refine_ls_number_reflns 2545
_refine_ls_number_restraints 0
_refine_ls_restrained_S_all 1.041
_refine_ls_R_factor_all 0.07
_refine_ls_R_factor_gt 0.0554
_refine_ls_shift/su_max 0.004
_refine_ls_shift/su_mean 0
_refine_ls_structure_factor_coef Fsqd
_refine_ls_weighting_details 'calc w=1/[\s^2^(Fo^2^)+(0.0638P)^2^+36.3420P] where P=(Fo^2^+2Fc^2^)/3'
_refine_ls_weighting_scheme calc
_refine_ls_wR_factor_gt 0.1343
_refine_ls_wR_factor_ref 0.145
_reflns_number_gt 2074
_reflns_number_total 2545
_reflns_threshold_expression >2sigma(I)
_cod_data_source_file b303611a.txt
_cod_data_source_block feb2401
_cod_original_sg_symbol_H-M R-3c
_cod_database_code 7103757

loop_
_symmetry_equiv_pos_as_xyz
'x, y, z'
'-y, x-y, z'
'y, x, -z+1/2'
'-x+y, -x, z'
'-x, -x+y, -z+1/2'
'x-y, -y, -z+1/2'
'x+2/3, y+1/3, z+1/3'
'-y+2/3, x-y+1/3, z+1/3'
'y+2/3, x+1/3, -z+5/6'
'-x+y+2/3, -x+1/3, z+1/3'
'-x+2/3, -x+y+1/3, -z+5/6'
'x-y+2/3, -y+1/3, -z+5/6'
'x+1/3, y+2/3, z+2/3'
'-y+1/3, x-y+2/3, z+2/3'
'y+1/3, x+2/3, -z+7/6'
'-x+y+1/3, -x+2/3, z+2/3'
'-x+1/3, -x+y+2/3, -z+7/6'
'x-y+1/3, -y+2/3, -z+7/6'
'-x, -y, -z'
'y, -x+y, -z'
'-y, -x, z-1/2'
'x-y, x, -z'
'x, x-y, z-1/2'
'-x+y, y, z-1/2'
'-x+2/3, -y+1/3, -z+1/3'
'y+2/3, -x+y+1/3, -z+1/3'
'-y+2/3, -x+1/3, z-1/6'
'x-y+2/3, x+1/3, -z+1/3'
'x+2/3, x-y+1/3, z-1/6'
'-x+y+2/3, y+1/3, z-1/6'
'-x+1/3, -y+2/3, -z+2/3'
'y+1/3, -x+y+2/3, -z+2/3'
'-y+1/3, -x+2/3, z+1/6'
'x-y+1/3, x+2/3, -z+2/3'
'x+1/3, x-y+2/3, z+1/6'
'-x+y+1/3, y+2/3, z+1/6'

loop_
_atom_site_label
_atom_site_type_symbol
_atom_site_fract_x
_atom_site_fract_y
_atom_site_fract_z
_atom_site_U_iso_or_equiv
_atom_site_adp_type
_atom_site_occupancy
_atom_site_symmetry_multiplicity
_atom_site_calc_flag
_atom_site_refinement_flags
_atom_site_disorder_assembly
_atom_site_disorder_group
Li1 Li 0.81681(19) 0.54233(19) 0.08937(10) 0.0343(9) Uani 1 1 d . . .
Li2 Li 0.61177(19) 0.43893(19) 0.11680(10) 0.0350(9) Uani 1 1 d . . .
N1 N 0.72397(9) 0.51952(9) 0.10638(5) 0.0292(5) Uani 1 1 d . . 1
N2 N 0.83676(9) 0.48364(9) 0.12432(5) 0.0301(5) Uani 1 1 d . . 1
C1 C 0.76480(11) 0.44803(11) 0.13722(6) 0.0329(6) Uani 1 1 d . . 1
H1B H 0.765 0.433 0.1615 0.039 Uiso 1 1 calc R . 1
H1A H 0.738 0.4059 0.123 0.039 Uiso 1 1 calc R . 1
C2 C 0.72666(11) 0.48802(11) 0.13699(6) 0.0294(5) Uani 1 1 d . . 1
C3 C 0.69023(11) 0.49881(11) 0.16300(6) 0.0336(6) Uani 1 1 d . . 1
H3 H 0.6843 0.4827 0.1864 0.04 Uiso 1 1 calc R . 1
C4 C 0.66347(11) 0.53866(11) 0.14806(6) 0.0333(6) Uani 1 1 d . . 1
H4 H 0.636 0.5542 0.1595 0.04 Uiso 1 1 calc R . 1
C5 C 0.68492(11) 0.55054(11) 0.11372(6) 0.0294(5) Uani 1 1 d . . 1
C6 C 0.6667 0.58301(13) 0.0833 0.0301(7) Uani 1 2 d S . 1
C7 C 0.72847(12) 0.65414(11) 0.07372(6) 0.0333(6) Uani 1 1 d . A 1
C8 C 0.72194(14) 0.69418(12) 0.04784(7) 0.0493(7) Uani 1 1 d . A 1
H8 H 0.6788 0.6776 0.0365 0.059 Uiso 1 1 calc R A 1
C9 C 0.77693(15) 0.75748(14) 0.03834(8) 0.0615(9) Uani 1 1 d . A 1
H9 H 0.7713 0.7837 0.0205 0.074 Uiso 1 1 calc R A 1
C10 C 0.83986(15) 0.78275(14) 0.05465(8) 0.0562(8) Uani 1 1 d . A 1
H10 H 0.8779 0.8258 0.0478 0.067 Uiso 1 1 calc R A 1
C11 C 0.84710(13) 0.74508(13) 0.08089(7) 0.0457(7) Uani 1 1 d . A 1
H11 H 0.8901 0.7627 0.0926 0.055 Uiso 1 1 calc R A 1
C12 C 0.79189(11) 0.68125(11) 0.09043(6) 0.0360(6) Uani 1 1 d . A 1
H12 H 0.7976 0.6558 0.1087 0.043 Uiso 1 1 calc R A 1
C13 C 0.88766(11) 0.53465(12) 0.14912(6) 0.0331(6) Uani 1 1 d . B 1
C14 C 0.88490(13) 0.60195(12) 0.15034(7) 0.0426(6) Uani 1 1 d . B 1
H14C H 0.8895 0.6202 0.1266 0.064 Uiso 1 1 calc R B 1
H14B H 0.9228 0.6359 0.1649 0.064 Uiso 1 1 calc R B 1
H14A H 0.8407 0.5926 0.1603 0.064 Uiso 1 1 calc R B 1
C15 C 0.95857(13) 0.55165(14) 0.13534(8) 0.0515(7) Uani 1 1 d . B 1
H15C H 0.9642 0.569 0.1114 0.077 Uiso 1 1 calc R B 1
H15B H 0.9624 0.5099 0.1356 0.077 Uiso 1 1 calc R B 1
H15A H 0.9946 0.587 0.1502 0.077 Uiso 1 1 calc R B 1
C16 C 0.88025(15) 0.50699(13) 0.18647(7) 0.0482(7) Uani 1 1 d . B 1
H16C H 0.8349 0.4954 0.1957 0.072 Uiso 1 1 calc R B 1
H16B H 0.9164 0.5423 0.2012 0.072 Uiso 1 1 calc R B 1
H16A H 0.8847 0.4656 0.1863 0.072 Uiso 1 1 calc R B 1
C17 C 0.2228(8) 0.3333 0.0833 0.274(7) Uiso 1 2 d S . 1
C18 C 0.2122(6) 0.2634(6) 0.0785(3) 0.126(4) Uiso 0.5 1 d P . 1
C18A C 0.1954(14) 0.2829(14) 0.0592(7) 0.261(10) Uiso 0.5 1 d P . 1
C19 C 0.1482(5) 0.2076(5) 0.0591(2) 0.212(3) Uiso 1 1 d . . 1
C20 C 1 1 0.1016(8) 0.319(11) Uiso 1 3 d S . 1
C21 C 0.950(2) 0.985(3) 0.0718(12) 0.32(2) Uiso 0.33 1 d P . 1
C22 C 1 1 0.0352(5) 0.193(5) Uiso 1 3 d S . 1
C23 C 1.037(3) 1.0521(17) 0.0091(10) 0.279(19) Uiso 0.33 1 d P . 1
M1 C 0.6978 0.5191 0.1336 0.01 Uiso 0 1 d P . 2

loop_
_atom_site_aniso_label
_atom_site_aniso_U_11
_atom_site_aniso_U_22
_atom_site_aniso_U_33
_atom_site_aniso_U_23
_atom_site_aniso_U_13
_atom_site_aniso_U_12
Li1 0.033(2) 0.035(2) 0.035(2) 0.0004(17) 0.0014(16) 0.0167(17)
Li2 0.033(2) 0.033(2) 0.037(2) -0.0003(17) 0.0005(16) 0.0147(17)
N1 0.0295(10) 0.0273(10) 0.0314(11) -0.0003(8) -0.0018(8) 0.0146(8)
N2 0.0277(10) 0.0310(10) 0.0309(10) -0.0040(8) -0.0043(8) 0.0141(8)
C1 0.0325(13) 0.0310(12) 0.0348(13) 0.0014(10) -0.0040(10) 0.0156(10)
C2 0.0260(11) 0.0269(12) 0.0325(13) -0.0011(10) -0.0039(10) 0.0112(10)
C3 0.0340(13) 0.0356(13) 0.0279(13) -0.0015(10) -0.0014(10) 0.0149(11)
C4 0.0307(12) 0.0331(13) 0.0369(14) -0.0060(10) 0.0001(10) 0.0164(10)
C5 0.0256(12) 0.0262(12) 0.0358(13) -0.0041(10) -0.0032(10) 0.0125(10)
C6 0.0291(17) 0.0267(12) 0.0354(18) -0.0013(7) -0.0027(14) 0.0145(8)
C7 0.0330(13) 0.0274(12) 0.0402(14) -0.0023(10) -0.0027(10) 0.0156(10)
C8 0.0436(15) 0.0326(14) 0.0635(18) 0.0052(13) -0.0161(13) 0.0128(12)
C9 0.0621(19) 0.0348(15) 0.069(2) 0.0130(14) -0.0156(16) 0.0101(14)
C10 0.0496(17) 0.0336(14) 0.0647(19) 0.0059(13) 0.0007(14) 0.0052(13)
C11 0.0335(14) 0.0376(14) 0.0577(17) -0.0084(13) -0.0046(12) 0.0115(12)
C12 0.0344(13) 0.0312(13) 0.0414(14) -0.0052(11) -0.0042(11) 0.0156(11)
C13 0.0329(13) 0.0340(13) 0.0332(13) -0.0045(10) -0.0061(10) 0.0173(11)
C14 0.0429(15) 0.0348(13) 0.0470(16) -0.0082(11) -0.0111(12) 0.0171(12)
C15 0.0342(14) 0.0532(17) 0.0618(18) -0.0182(14) -0.0092(12) 0.0179(13)
C16 0.0608(17) 0.0433(15) 0.0399(15) -0.0082(12) -0.0170(13) 0.0255(14)

loop_
_atom_type_symbol
_atom_type_description
_atom_type_scat_dispersion_real
_atom_type_scat_dispersion_imag
_atom_type_scat_source
C C 0.0033 0.0016 'International Tables Vol C Tables 4.2.6.8 and 6.1.1.4'
H H 0 0 'International Tables Vol C Tables 4.2.6.8 and 6.1.1.4'
Li Li -0.0003 0.0001 'International Tables Vol C Tables 4.2.6.8 and 6.1.1.4'
N N 0.0061 0.0033 'International Tables Vol C Tables 4.2.6.8 and 6.1.1.4'

loop_
_geom_angle_atom_site_label_1
_geom_angle_atom_site_label_2
_geom_angle_atom_site_label_3
_geom_angle
_geom_angle_site_symmetry_1
_geom_angle_site_symmetry_3
_geom_angle_publ_flag
N1 Li1 N2 114.39(19) . 15_544 ?
N1 Li1 N2 98.87(17) . . ?
N2 Li1 N2 104.94(18) 15_544 . ?
N1 Li1 Li1 137.33(13) . 15_544 ?
N2 Li1 Li1 56.65(16) 15_544 15_544 ?
N2 Li1 Li1 53.73(15) . 15_544 ?
N1 Li1 Li2 60.63(14) . 17_654 ?
N2 Li1 Li2 55.04(14) 15_544 17_654 ?
N2 Li1 Li2 123.18(19) . 17_654 ?
Li1 Li1 Li2 104.2(2) 15_544 17_654 ?
M1 Li2 N2 152.8(2) . 2_655 ?
M1 Li2 C5 31.91(8) . . ?
N2 Li2 C5 154.6(2) 2_655 . ?
M1 Li2 N1 103.37(16) . 17_654 ?
N2 Li2 N1 102.64(17) 2_655 17_654 ?
C5 Li2 N1 76.96(14) . 17_654 ?
M1 Li2 C4 31.66(8) . . ?
N2 Li2 C4 128.6(2) 2_655 . ?
C5 Li2 C4 35.88(10) . . ?
N1 Li2 C4 109.96(17) 17_654 . ?
M1 Li2 N1 31.61(7) . . ?
N2 Li2 N1 169.3(2) 2_655 . ?
C5 Li2 N1 36.10(9) . . ?
N1 Li2 N1 77.93(14) 17_654 . ?
C4 Li2 N1 59.79(12) . . ?
M1 Li2 C2 29.51(7) . . ?
N2 Li2 C2 140.2(2) 2_655 . ?
C5 Li2 C2 58.08(12) . . ?
N1 Li2 C2 110.86(16) 17_654 . ?
C4 Li2 C2 58.02(12) . . ?
N1 Li2 C2 34.66(9) . . ?
M1 Li2 C3 30.02(8) . . ?
N2 Li2 C3 123.44(19) 2_655 . ?
C5 Li2 C3 58.66(12) . . ?
N1 Li2 C3 133.38(18) 17_654 . ?
C4 Li2 C3 35.44(10) . . ?
N1 Li2 C3 58.23(11) . . ?
C2 Li2 C3 33.90(9) . . ?
C2 N1 C5 106.32(17) . . ?
C2 N1 Li1 95.89(16) . . ?
C5 N1 Li1 140.96(18) . . ?
C2 N1 Li2 133.72(17) . 17_654 ?
C5 N1 Li2 112.62(16) . 17_654 ?
Li1 N1 Li2 68.62(15) . 17_654 ?
C2 N1 Li2 76.10(15) . . ?
C5 N1 Li2 68.93(15) . . ?
Li1 N1 Li2 149.17(16) . . ?
Li2 N1 Li2 95.22(15) 17_654 . ?
C1 N2 C13 114.22(17) . . ?
C1 N2 Li1 131.07(18) . 15_544 ?
C13 N2 Li1 114.23(17) . 15_544 ?
C1 N2 Li2 88.11(16) . 4_665 ?
C13 N2 Li2 121.99(17) . 4_665 ?
Li1 N2 Li2 72.04(16) 15_544 4_665 ?
C1 N2 Li1 92.07(16) . . ?
C13 N2 Li1 104.57(16) . . ?
Li1 N2 Li1 69.62(18) 15_544 . ?
Li2 N2 Li1 128.54(17) 4_665 . ?
N2 C1 C2 117.57(18) . . ?
C3 C2 N1 109.99(19) . . ?
C3 C2 C1 130.9(2) . . ?
N1 C2 C1 119.12(19) . . ?
C3 C2 Li2 73.62(16) . . ?
N1 C2 Li2 69.25(14) . . ?
C1 C2 Li2 122.05(17) . . ?
C2 C3 C4 106.8(2) . . ?
C2 C3 Li2 72.48(15) . . ?
C4 C3 Li2 68.25(15) . . ?
C5 C4 C3 106.86(19) . . ?
C5 C4 Li2 69.16(16) . . ?
C3 C4 Li2 76.31(16) . . ?
C4 C5 N1 109.99(19) . . ?
C4 C5 C6 131.79(19) . . ?
N1 C5 C6 117.79(18) . . ?
C4 C5 Li2 74.97(16) . . ?
N1 C5 Li2 74.97(15) . . ?
C6 C5 Li2 110.83(16) . . ?
C5 C6 C5 105.2(2) 17_654 . ?
C5 C6 C7 110.62(12) 17_654 . ?
C5 C6 C7 110.90(11) . . ?
C5 C6 C7 110.90(11) 17_654 17_654 ?
C5 C6 C7 110.62(12) . 17_654 ?
C7 C6 C7 108.6(2) . 17_654 ?
C12 C7 C8 117.4(2) . . ?
C12 C7 C6 122.22(19) . . ?
C8 C7 C6 120.38(19) . . ?
C9 C8 C7 121.4(2) . . ?
C10 C9 C8 120.3(3) . . ?
C11 C10 C9 119.4(2) . . ?
C10 C11 C12 120.4(2) . . ?
C7 C12 C11 121.1(2) . . ?
N2 C13 C15 105.79(18) . . ?
N2 C13 C16 113.59(19) . . ?
C15 C13 C16 108.2(2) . . ?
N2 C13 C14 112.42(18) . . ?
C15 C13 C14 108.2(2) . . ?
C16 C13 C14 108.5(2) . . ?
C18A C17 C18A 176(3) . 18_554 ?
C18A C17 C18 42.2(11) . . ?
C18A C17 C18 140.1(15) 18_554 . ?
C18A C17 C18 140.1(15) . 18_554 ?
C18A C17 C18 42.2(11) 18_554 18_554 ?
C18 C17 C18 136.5(17) . 18_554 ?
C18A C18 C17 62.4(18) . . ?
C18A C18 C19 66.7(17) . . ?
C17 C18 C19 120.8(11) . . ?
C18 C18A C17 75(2) . . ?
C18 C18A C19 73.8(19) . . ?
C17 C18A C19 136(2) . . ?
C18A C19 C18 39.5(10) . . ?
C21 C20 C21 69(3) 2_765 . ?
C21 C20 C21 69(3) 2_765 4_675 ?
C21 C20 C21 69(3) . 4_675 ?
C20 C21 C22 103(3) . . ?
C20 C21 C21 55.3(13) . 4_675 ?
C22 C21 C21 59.9(12) . 4_675 ?
C20 C21 C21 55.3(13) . 2_765 ?
C22 C21 C21 59.9(12) . 2_765 ?
C21 C21 C21 60.000(13) 4_675 2_765 ?
C23 C22 C23 77(2) . 4_675 ?
C23 C22 C23 77(2) . 2_765 ?
C23 C22 C23 77(2) 4_675 2_765 ?
C23 C22 C21 98.5(19) . 4_675 ?
C23 C22 C21 142(3) 4_675 4_675 ?
C23 C22 C21 140(3) 2_765 4_675 ?
C23 C22 C21 140(3) . 2_765 ?
C23 C22 C21 98.5(19) 4_675 2_765 ?
C23 C22 C21 142(3) 2_765 2_765 ?
C21 C22 C21 60(2) 4_675 2_765 ?
C23 C22 C21 142(3) . . ?
C23 C22 C21 140(3) 4_675 . ?
C23 C22 C21 98.5(19) 2_765 . ?
C21 C22 C21 60(2) 4_675 . ?
C21 C22 C21 60(2) 2_765 . ?
C23 C22 C23 78(2) . 19_775 ?
C23 C22 C23 38.8(9) 4_675 19_775 ?
C23 C22 C23 38.8(9) 2_765 19_775 ?
C21 C22 C23 176(2) 4_675 19_775 ?
C21 C22 C23 123(2) 2_765 19_775 ?
C21 C22 C23 122(2) . 19_775 ?
C23 C22 C23 38.8(9) . 20_565 ?
C23 C22 C23 38.8(9) 4_675 20_565 ?
C23 C22 C23 78(2) 2_765 20_565 ?
C21 C22 C23 123(2) 4_675 20_565 ?
C21 C22 C23 122(2) 2_765 20_565 ?
C21 C22 C23 176(2) . 20_565 ?
C23 C22 C23 54(2) 19_775 20_565 ?
C23 C22 C23 38.8(9) . 22_655 ?
C23 C22 C23 78(2) 4_675 22_655 ?
C23 C22 C23 38.8(9) 2_765 22_655 ?
C21 C22 C23 122(2) 4_675 22_655 ?
C21 C22 C23 176(2) 2_765 22_655 ?
C21 C22 C23 123(2) . 22_655 ?
C23 C22 C23 54(2) 19_775 22_655 ?
C23 C22 C23 54(2) 20_565 22_655 ?
C23 C23 C23 92(5) 20_565 22_655 ?
C23 C23 C22 95(2) 20_565 . ?
C23 C23 C22 95(2) 22_655 . ?
C23 C23 C23 44(2) 20_565 4_675 ?
C23 C23 C23 90.000(9) 22_655 4_675 ?
C22 C23 C23 51.4(10) . 4_675 ?
C23 C23 C23 90.000(19) 20_565 2_765 ?
C23 C23 C23 44(2) 22_655 2_765 ?
C22 C23 C23 51.4(10) . 2_765 ?
C23 C23 C23 60.000(6) 4_675 2_765 ?
C23 C23 C22 46(3) 20_565 19_775 ?
C23 C23 C22 46(3) 22_655 19_775 ?
C22 C23 C22 102(2) . 19_775 ?
C23 C23 C22 63.1(10) 4_675 19_775 ?
C23 C23 C22 63.1(10) 2_765 19_775 ?

loop_
_geom_bond_atom_site_label_1
_geom_bond_atom_site_label_2
_geom_bond_distance
_geom_bond_site_symmetry_2
_geom_bond_publ_flag
Li1 N1 1.985(4) . ?
Li1 N2 2.002(4) 15_544 ?
Li1 N2 2.074(4) . ?
Li1 Li1 2.327(7) 15_544 ?
Li1 Li2 2.387(5) 17_654 ?
Li2 M1 1.971(4) . ?
Li2 N2 2.056(4) 2_655 ?
Li2 C5 2.200(4) . ?
Li2 N1 2.234(4) 17_654 ?
Li2 C4 2.274(4) . ?
Li2 N1 2.277(4) . ?
Li2 C2 2.364(4) . ?
Li2 C3 2.378(4) . ?
N1 C2 1.385(3) . ?
N1 C5 1.389(3) . ?
N1 Li2 2.234(4) 17_654 ?
N2 C1 1.479(3) . ?
N2 C13 1.484(3) . ?
N2 Li1 2.002(4) 15_544 ?
N2 Li2 2.056(4) 4_665 ?
C1 C2 1.514(3) . ?
C2 C3 1.383(3) . ?
C3 C4 1.419(3) . ?
C4 C5 1.380(3) . ?
C5 C6 1.532(3) . ?
C6 C5 1.532(3) 17_654 ?
C6 C7 1.543(3) . ?
C6 C7 1.543(3) 17_654 ?
C7 C12 1.389(3) . ?
C7 C8 1.392(3) . ?
C8 C9 1.382(4) . ?
C9 C10 1.377(4) . ?
C10 C11 1.372(4) . ?
C11 C12 1.391(3) . ?
C13 C15 1.529(3) . ?
C13 C16 1.535(3) . ?
C13 C14 1.538(3) . ?
C17 C18A 1.35(3) . ?
C17 C18A 1.35(3) 18_554 ?
C17 C18 1.472(13) . ?
C17 C18 1.472(13) 18_554 ?
C18 C18A 1.02(3) . ?
C18 C19 1.541(14) . ?
C18A C19 1.47(2) . ?
C20 C21 1.51(4) 2_765 ?
C20 C21 1.51(4) . ?
C20 C21 1.51(4) 4_675 ?
C21 C22 1.72(4) . ?
C21 C21 1.73(7) 4_675 ?
C21 C21 1.73(7) 2_765 ?
C22 C23 1.45(4) . ?
C22 C23 1.45(4) 4_675 ?
C22 C23 1.45(4) 2_765 ?
C22 C21 1.72(4) 4_675 ?
C22 C21 1.72(4) 2_765 ?
C22 C23 1.99(4) 19_775 ?
C22 C23 1.99(4) 20_565 ?
C22 C23 1.99(4) 22_655 ?
C23 C23 1.25(4) 20_565 ?
C23 C23 1.25(4) 22_655 ?
C23 C23 1.80(5) 4_675 ?
C23 C23 1.80(5) 2_765 ?
C23 C22 1.99(4) 19_775 ?
